data_2224094
loop_
_publ_author_name
'Baranowska, Katarzyna'
'Roman, Pawe\/l'
'Socha, Justyna'

_publ_section_title
;
 2,2,6,6-Tetramethylpiperidinium triisopropoxysilanethiolate
;
_journal_coeditor_code YA2106
_journal_issue 11
_journal_name_full 'Acta Crystallographica Section E'
_journal_page_first o2825
_journal_paper_doi 10.1107/S1600536809042962
_journal_volume 65
_journal_year 2009
_chemical_formula_iupac 'C9 H20 N + ,C9 H21 O3 S Si -'
_chemical_formula_moiety 'C9 H20 N + ,C9 H21 O3 S Si -'
_chemical_formula_sum 'C18 H41 N O3 S Si'
_chemical_formula_weight 379.67
_chemical_name_systematic
;
2,2,6,6-Tetramethylpiperidinium triisopropoxysilanethiolate
;
_space_group_IT_number 2
_symmetry_cell_setting triclinic
_symmetry_space_group_name_Hall '-P 1'
_symmetry_space_group_name_H-M 'P -1'
_atom_sites_solution_hydrogens geom
_atom_sites_solution_primary direct
_atom_sites_solution_secondary difmap
_audit_conform_dict_name cif_core.dic
_audit_conform_dict_version 2.3
_audit_creation_method 'WinGX routine CIF_UPDATE'
_cell_angle_alpha 85.955(5)
_cell_angle_beta 77.190(6)
_cell_angle_gamma 67.620(6)
_cell_formula_units_Z 2
_cell_length_a 9.2433(6)
_cell_length_b 11.5545(8)
_cell_length_c 11.7593(7)
_cell_measurement_reflns_used 5191
_cell_measurement_temperature 120(2)
_cell_measurement_theta_max 28.8
_cell_measurement_theta_min 2.4
_cell_volume 1132.28(14)
_computing_cell_refinement
;
CrysAlis RED (Oxford Diffraction, 2006)
;
_computing_data_collection
;
CrysAlis CCD (Oxford Diffraction, 2006)
;
_computing_data_reduction
;
CrysAlis RED (Oxford Diffraction, 2006)
;
_computing_molecular_graphics 'Ortep-3 for Windows (Farrugia, 1997)'
_computing_publication_material 'WinGX publication routines (Farrugia, 1999)'
_computing_structure_refinement 'SHELXL-97 (Sheldrick, 2008)'
_computing_structure_solution 'SHELXS-97 (Sheldrick, 2008)'
_diffrn_ambient_temperature 120(2)
_diffrn_detector_area_resol_mean 8.1883
_diffrn_measured_fraction_theta_full 1
_diffrn_measured_fraction_theta_max 1
_diffrn_measurement_device_type 'Oxford Diffraction KM4/Xcalibur diffractometer with Sapphire2 detector'
_diffrn_measurement_method '\w scans'
_diffrn_radiation_monochromator graphite
_diffrn_radiation_type MoK\a
_diffrn_radiation_wavelength 0.71073
_diffrn_reflns_av_R_equivalents 0.015
_diffrn_reflns_limit_h_max 11
_diffrn_reflns_limit_h_min -10
_diffrn_reflns_limit_k_max 13
_diffrn_reflns_limit_k_min -13
_diffrn_reflns_limit_l_max 14
_diffrn_reflns_limit_l_min -7
_diffrn_reflns_number 6937
_diffrn_reflns_theta_full 25.5
_diffrn_reflns_theta_max 25.5
_diffrn_reflns_theta_min 2.4
_diffrn_standards_number 0
_exptl_absorpt_coefficient_mu 0.21
_exptl_absorpt_correction_T_max 0.934
_exptl_absorpt_correction_T_min 0.908
_exptl_absorpt_correction_type analytical
_exptl_absorpt_process_details
;
(CrysAlis RED; Oxford Diffraction, 2006)
;
_exptl_crystal_colour colourless
_exptl_crystal_density_diffrn 1.114
_exptl_crystal_density_method 'not measured'
_exptl_crystal_description prism
_exptl_crystal_F_000 420
_exptl_crystal_size_max 0.42
_exptl_crystal_size_mid 0.39
_exptl_crystal_size_min 0.33
_refine_diff_density_max 0.45
_refine_diff_density_min -0.43
_refine_ls_extinction_method none
_refine_ls_goodness_of_fit_ref 1.10
_refine_ls_hydrogen_treatment mixed
_refine_ls_matrix_type full
_refine_ls_number_parameters 235
_refine_ls_number_reflns 4209
_refine_ls_number_restraints 1
_refine_ls_restrained_S_all 1.10
_refine_ls_R_factor_all 0.049
_refine_ls_R_factor_gt 0.049
_refine_ls_shift/su_max 0
_refine_ls_shift/su_mean 0
_refine_ls_structure_factor_coef Fsqd
_refine_ls_weighting_details 'calc w=1/[\s^2^(Fo^2^)+(0.0855P)^2^] where P=(Fo^2^+2Fc^2^)/3'
_refine_ls_weighting_scheme calc
_refine_ls_wR_factor_gt 0.116
_refine_ls_wR_factor_ref 0.122
_reflns_number_gt 3561
_reflns_number_total 4209
_reflns_threshold_expression I>2\s(I)
_cod_data_source_file ya2106.cif
_cod_data_source_block I
_cod_original_cell_volume 1132.28(13)
_cod_database_code 2224094
_cod_database_fobs_code 2224094

loop_
_symmetry_equiv_pos_as_xyz
'x, y, z'
'-x, -y, -z'

loop_
_atom_site_type_symbol
_atom_site_label
_atom_site_fract_x
_atom_site_fract_y
_atom_site_fract_z
_atom_site_U_iso_or_equiv
_atom_site_adp_type
_atom_site_calc_flag
_atom_site_refinement_flags
_atom_site_occupancy
_atom_site_disorder_assembly
_atom_site_disorder_group
C C1 0.7770(2) 0.42248(16) -0.00766(13) 0.0205(4) Uani d . 1 . .
H H1 0.7182 0.3662 -0.0104 0.025 Uiso calc R 1 . .
C C2 0.6713(2) 0.55565(17) -0.02787(15) 0.0272(4) Uani d . 1 . .
H H2A 0.5712 0.5799 0.031 0.041 Uiso calc R 1 . .
H H2B 0.6476 0.5616 -0.1058 0.041 Uiso calc R 1 . .
H H2C 0.7266 0.6117 -0.022 0.041 Uiso calc R 1 . .
C C3 0.9338(2) 0.37720(18) -0.09727(15) 0.0302(4) Uani d . 1 . .
H H3A 0.9935 0.4305 -0.0932 0.045 Uiso calc R 1 . .
H H3B 0.9115 0.3814 -0.1755 0.045 Uiso calc R 1 . .
H H3C 0.9975 0.2905 -0.0809 0.045 Uiso calc R 1 . .
C C4 1.0748(2) 0.28839(16) 0.23790(15) 0.0236(4) Uani d . 1 . .
H H4 1.0715 0.3583 0.182 0.028 Uiso calc R 1 . .
C C5 1.1457(3) 0.3044(3) 0.33692(19) 0.0506(6) Uani d . 1 . .
H H5A 1.0774 0.3838 0.3781 0.076 Uiso calc R 1 . .
H H5B 1.253 0.3049 0.3057 0.076 Uiso calc R 1 . .
H H5C 1.1527 0.235 0.3912 0.076 Uiso calc R 1 . .
C C6 1.1706(3) 0.1663(2) 0.1731(2) 0.0481(6) Uani d . 1 . .
H H6A 1.1779 0.0969 0.2274 0.072 Uiso calc R 1 . .
H H6B 1.2783 0.1635 0.1377 0.072 Uiso calc R 1 . .
H H6C 1.1179 0.1587 0.1119 0.072 Uiso calc R 1 . .
C C7 0.7501(2) 0.09780(16) 0.18044(15) 0.0246(4) Uani d . 1 . .
H H7 0.6694 0.1273 0.255 0.03 Uiso calc R 1 . .
C C8 0.6687(3) 0.0770(2) 0.0905(2) 0.0460(6) Uani d . 1 . .
H H8A 0.5784 0.1542 0.0818 0.069 Uiso calc R 1 . .
H H8B 0.6295 0.0096 0.1156 0.069 Uiso calc R 1 . .
H H8C 0.7452 0.0538 0.0156 0.069 Uiso calc R 1 . .
C C9 0.8863(3) -0.01829(18) 0.2035(2) 0.0416(5) Uani d . 1 . .
H H9A 0.9654 -0.0482 0.1306 0.062 Uiso calc R 1 . .
H H9B 0.8453 -0.0834 0.2343 0.062 Uiso calc R 1 . .
H H9C 0.9369 0.0013 0.2605 0.062 Uiso calc R 1 . .
C C10 0.3378(2) 0.77040(17) 0.24261(14) 0.0256(4) Uani d . 1 . .
H H10A 0.3714 0.6889 0.2026 0.031 Uiso calc R 1 . .
H H10B 0.2393 0.828 0.2184 0.031 Uiso calc R 1 . .
C C11 0.4694(2) 0.82307(17) 0.20331(15) 0.0280(4) Uani d . 1 . .
H H11A 0.4912 0.8302 0.1173 0.034 Uiso calc R 1 . .
H H11B 0.4333 0.9078 0.2376 0.034 Uiso calc R 1 . .
C C12 0.6221(2) 0.73804(16) 0.24148(14) 0.0233(4) Uani d . 1 . .
H H12A 0.705 0.7745 0.216 0.028 Uiso calc R 1 . .
H H12B 0.6617 0.6555 0.202 0.028 Uiso calc R 1 . .
C C13 0.5987(2) 0.71909(15) 0.37349(14) 0.0197(4) Uani d . 1 . .
C C14 0.5719(2) 0.83674(16) 0.44152(16) 0.0290(4) Uani d . 1 . .
H H14A 0.5284 0.8278 0.5242 0.044 Uiso calc R 1 . .
H H14B 0.496 0.9102 0.4105 0.044 Uiso calc R 1 . .
H H14C 0.6739 0.8473 0.4333 0.044 Uiso calc R 1 . .
C C15 0.7431(2) 0.61143(15) 0.40297(15) 0.0234(4) Uani d . 1 . .
H H15A 0.8393 0.6312 0.3766 0.035 Uiso calc R 1 . .
H H15B 0.7574 0.5346 0.3637 0.035 Uiso calc R 1 . .
H H15C 0.7255 0.5993 0.4875 0.035 Uiso calc R 1 . .
C C16 0.2995(2) 0.75210(16) 0.37445(14) 0.0218(4) Uani d . 1 . .
C C17 0.2107(2) 0.87568(17) 0.44395(16) 0.0319(4) Uani d . 1 . .
H H17A 0.2099 0.8596 0.527 0.048 Uiso calc R 1 . .
H H17B 0.1004 0.9126 0.4327 0.048 Uiso calc R 1 . .
H H17C 0.265 0.9337 0.4166 0.048 Uiso calc R 1 . .
C C18 0.1976(2) 0.67189(17) 0.40504(15) 0.0255(4) Uani d . 1 . .
H H18A 0.2555 0.5901 0.3656 0.038 Uiso calc R 1 . .
H H18B 0.0963 0.7139 0.3795 0.038 Uiso calc R 1 . .
H H18C 0.1757 0.6603 0.4896 0.038 Uiso calc R 1 . .
O O1 0.81444(14) 0.41560(10) 0.10576(9) 0.0198(3) Uani d . 1 . .
O O2 0.91262(14) 0.29862(11) 0.28713(10) 0.0212(3) Uani d . 1 . .
O O3 0.81113(14) 0.19313(10) 0.13885(10) 0.0233(3) Uani d . 1 . .
Si Si1 0.77654(5) 0.32207(4) 0.20952(4) 0.01653(15) Uani d . 1 . .
S S1 0.55226(5) 0.38899(4) 0.31590(3) 0.01896(14) Uani d . 1 . .
N N1 0.45724(16) 0.67745(12) 0.41129(12) 0.0182(3) Uani d D 1 . .
H H1A 0.489(3) 0.5932(17) 0.3823(19) 0.046(6) Uiso d D 1 . .
H H1B 0.437(2) 0.6748(18) 0.4920(15) 0.033(5) Uiso d D 1 . .

loop_
_atom_site_aniso_label
_atom_site_aniso_U_11
_atom_site_aniso_U_22
_atom_site_aniso_U_33
_atom_site_aniso_U_12
_atom_site_aniso_U_13
_atom_site_aniso_U_23
C1 0.0237(9) 0.0253(9) 0.0159(8) -0.0128(8) -0.0048(7) 0.0011(6)
C2 0.0229(9) 0.0336(10) 0.0226(9) -0.0078(8) -0.0055(7) 0.0023(7)
C3 0.0304(11) 0.0329(10) 0.0224(9) -0.0099(9) 0.0024(8) -0.0050(7)
C4 0.0152(9) 0.0275(9) 0.0286(9) -0.0100(8) -0.0036(7) 0.0046(7)
C5 0.0249(11) 0.0914(19) 0.0412(13) -0.0269(13) -0.0081(9) -0.0038(12)
C6 0.0200(10) 0.0409(12) 0.0749(17) -0.0051(10) -0.0006(11) -0.0118(11)
C7 0.0254(10) 0.0226(9) 0.0265(9) -0.0123(8) 0.0003(7) -0.0025(7)
C8 0.0505(15) 0.0505(13) 0.0541(14) -0.0334(12) -0.0207(12) 0.0073(11)
C9 0.0400(13) 0.0258(10) 0.0625(14) -0.0147(10) -0.0153(11) 0.0079(9)
C10 0.0215(9) 0.0296(9) 0.0209(9) -0.0043(8) -0.0050(7) 0.0022(7)
C11 0.0295(10) 0.0269(9) 0.0220(9) -0.0068(8) -0.0033(8) 0.0055(7)
C12 0.0238(9) 0.0233(9) 0.0223(9) -0.0107(8) -0.0007(7) 0.0015(7)
C13 0.0200(9) 0.0202(8) 0.0199(8) -0.0094(7) -0.0023(7) -0.0015(6)
C14 0.0344(11) 0.0262(9) 0.0288(10) -0.0140(9) -0.0044(8) -0.0067(7)
C15 0.0199(9) 0.0249(9) 0.0272(9) -0.0096(8) -0.0059(7) -0.0013(7)
C16 0.0168(8) 0.0223(9) 0.0205(8) -0.0010(7) -0.0036(7) -0.0007(7)
C17 0.0279(10) 0.0267(10) 0.0301(10) 0.0005(8) -0.0022(8) -0.0041(8)
C18 0.0171(9) 0.0312(10) 0.0252(9) -0.0061(8) -0.0038(7) -0.0003(7)
O1 0.0239(6) 0.0233(6) 0.0161(6) -0.0124(5) -0.0057(5) 0.0009(5)
O2 0.0149(6) 0.0279(6) 0.0208(6) -0.0084(5) -0.0036(5) 0.0028(5)
O3 0.0258(7) 0.0200(6) 0.0230(6) -0.0114(5) 0.0034(5) -0.0040(5)
Si1 0.0155(3) 0.0168(2) 0.0167(2) -0.00606(19) -0.00172(18) -0.00110(17)
S1 0.0151(2) 0.0219(2) 0.0187(2) -0.00605(18) -0.00163(16) -0.00349(16)
N1 0.0169(7) 0.0187(7) 0.0178(7) -0.0053(6) -0.0033(6) -0.0006(6)

loop_
_atom_type_symbol
_atom_type_description
_atom_type_scat_dispersion_real
_atom_type_scat_dispersion_imag
_atom_type_scat_source
C C 0.0033 0.0016 'International Tables Vol C Tables 4.2.6.8 and 6.1.1.4'
H H 0 0 'International Tables Vol C Tables 4.2.6.8 and 6.1.1.4'
N N 0.0061 0.0033 'International Tables Vol C Tables 4.2.6.8 and 6.1.1.4'
O O 0.0106 0.006 'International Tables Vol C Tables 4.2.6.8 and 6.1.1.4'
Si Si 0.0817 0.0704 'International Tables Vol C Tables 4.2.6.8 and 6.1.1.4'
S S 0.1246 0.1234 'International Tables Vol C Tables 4.2.6.8 and 6.1.1.4'

loop_
_geom_angle_atom_site_label_1
_geom_angle_atom_site_label_2
_geom_angle_atom_site_label_3
_geom_angle_site_symmetry_1
_geom_angle_site_symmetry_3
_geom_angle
_geom_angle_publ_flag
O1 C1 C2 . . 108.93(13) ?
O1 C1 C3 . . 107.87(14) ?
C2 C1 C3 . . 112.55(14) ?
O1 C1 H1 . . 109.1 ?
C2 C1 H1 . . 109.1 ?
C3 C1 H1 . . 109.1 ?
C1 C2 H2A . . 109.5 ?
C1 C2 H2B . . 109.5 ?
H2A C2 H2B . . 109.5 ?
C1 C2 H2C . . 109.5 ?
H2A C2 H2C . . 109.5 ?
H2B C2 H2C . . 109.5 ?
C1 C3 H3A . . 109.5 ?
C1 C3 H3B . . 109.5 ?
H3A C3 H3B . . 109.5 ?
C1 C3 H3C . . 109.5 ?
H3A C3 H3C . . 109.5 ?
H3B C3 H3C . . 109.5 ?
O2 C4 C6 . . 111.26(14) ?
O2 C4 C5 . . 107.29(15) ?
C6 C4 C5 . . 112.44(17) ?
O2 C4 H4 . . 108.6 ?
C6 C4 H4 . . 108.6 ?
C5 C4 H4 . . 108.6 ?
C4 C5 H5A . . 109.5 ?
C4 C5 H5B . . 109.5 ?
H5A C5 H5B . . 109.5 ?
C4 C5 H5C . . 109.5 ?
H5A C5 H5C . . 109.5 ?
H5B C5 H5C . . 109.5 ?
C4 C6 H6A . . 109.5 ?
C4 C6 H6B . . 109.5 ?
H6A C6 H6B . . 109.5 ?
C4 C6 H6C . . 109.5 ?
H6A C6 H6C . . 109.5 ?
H6B C6 H6C . . 109.5 ?
O3 C7 C8 . . 107.94(15) ?
O3 C7 C9 . . 108.78(15) ?
C8 C7 C9 . . 113.02(17) ?
O3 C7 H7 . . 109 ?
C8 C7 H7 . . 109 ?
C9 C7 H7 . . 109 ?
C7 C8 H8A . . 109.5 ?
C7 C8 H8B . . 109.5 ?
H8A C8 H8B . . 109.5 ?
C7 C8 H8C . . 109.5 ?
H8A C8 H8C . . 109.5 ?
H8B C8 H8C . . 109.5 ?
C7 C9 H9A . . 109.5 ?
C7 C9 H9B . . 109.5 ?
H9A C9 H9B . . 109.5 ?
C7 C9 H9C . . 109.5 ?
H9A C9 H9C . . 109.5 ?
H9B C9 H9C . . 109.5 ?
C11 C10 C16 . . 113.34(14) ?
C11 C10 H10A . . 108.9 ?
C16 C10 H10A . . 108.9 ?
C11 C10 H10B . . 108.9 ?
C16 C10 H10B . . 108.9 ?
H10A C10 H10B . . 107.7 ?
C12 C11 C10 . . 110.38(14) ?
C12 C11 H11A . . 109.6 ?
C10 C11 H11A . . 109.6 ?
C12 C11 H11B . . 109.6 ?
C10 C11 H11B . . 109.6 ?
H11A C11 H11B . . 108.1 ?
C11 C12 C13 . . 113.24(15) ?
C11 C12 H12A . . 108.9 ?
C13 C12 H12A . . 108.9 ?
C11 C12 H12B . . 108.9 ?
C13 C12 H12B . . 108.9 ?
H12A C12 H12B . . 107.7 ?
C15 C13 N1 . . 105.89(13) ?
C15 C13 C12 . . 110.41(14) ?
N1 C13 C12 . . 107.30(12) ?
C15 C13 C14 . . 108.82(13) ?
N1 C13 C14 . . 111.15(14) ?
C12 C13 C14 . . 113.03(14) ?
C13 C14 H14A . . 109.5 ?
C13 C14 H14B . . 109.5 ?
H14A C14 H14B . . 109.5 ?
C13 C14 H14C . . 109.5 ?
H14A C14 H14C . . 109.5 ?
H14B C14 H14C . . 109.5 ?
C13 C15 H15A . . 109.5 ?
C13 C15 H15B . . 109.5 ?
H15A C15 H15B . . 109.5 ?
C13 C15 H15C . . 109.5 ?
H15A C15 H15C . . 109.5 ?
H15B C15 H15C . . 109.5 ?
N1 C16 C10 . . 107.55(13) ?
N1 C16 C18 . . 106.11(13) ?
C10 C16 C18 . . 110.72(14) ?
N1 C16 C17 . . 110.86(13) ?
C10 C16 C17 . . 113.25(14) ?
C18 C16 C17 . . 108.14(15) ?
C16 C17 H17A . . 109.5 ?
C16 C17 H17B . . 109.5 ?
H17A C17 H17B . . 109.5 ?
C16 C17 H17C . . 109.5 ?
H17A C17 H17C . . 109.5 ?
H17B C17 H17C . . 109.5 ?
C16 C18 H18A . . 109.5 ?
C16 C18 H18B . . 109.5 ?
H18A C18 H18B . . 109.5 ?
C16 C18 H18C . . 109.5 ?
H18A C18 H18C . . 109.5 ?
H18B C18 H18C . . 109.5 ?
C1 O1 Si1 . . 124.60(10) ?
C4 O2 Si1 . . 123.87(10) ?
C7 O3 Si1 . . 126.27(11) ?
O1 Si1 O2 . . 104.18(6) ?
O1 Si1 O3 . . 103.66(6) ?
O2 Si1 O3 . . 110.48(6) ?
O1 Si1 S1 . . 116.03(5) ?
O2 Si1 S1 . . 109.64(5) ?
O3 Si1 S1 . . 112.43(5) ?
C16 N1 C13 . . 119.89(13) ?
C16 N1 H1A . . 105.6(13) ?
C13 N1 H1A . . 108.5(14) ?
C16 N1 H1B . . 108.0(13) ?
C13 N1 H1B . . 106.7(13) ?
H1A N1 H1B . . 107.6(18) ?

loop_
_geom_bond_atom_site_label_1
_geom_bond_atom_site_label_2
_geom_bond_site_symmetry_2
_geom_bond_distance
_geom_bond_publ_flag
C1 O1 . 1.4399(18) ?
C1 C2 . 1.512(2) ?
C1 C3 . 1.519(2) ?
C1 H1 . 1.00 ?
C2 H2A . 0.98 ?
C2 H2B . 0.98 ?
C2 H2C . 0.98 ?
C3 H3A . 0.98 ?
C3 H3B . 0.98 ?
C3 H3C . 0.98 ?
C4 O2 . 1.444(2) ?
C4 C6 . 1.502(3) ?
C4 C5 . 1.510(2) ?
C4 H4 . 1.00 ?
C5 H5A . 0.98 ?
C5 H5B . 0.98 ?
C5 H5C . 0.98 ?
C6 H6A . 0.98 ?
C6 H6B . 0.98 ?
C6 H6C . 0.98 ?
C7 O3 . 1.430(2) ?
C7 C8 . 1.506(3) ?
C7 C9 . 1.507(3) ?
C7 H7 . 1.00 ?
C8 H8A . 0.98 ?
C8 H8B . 0.98 ?
C8 H8C . 0.98 ?
C9 H9A . 0.98 ?
C9 H9B . 0.98 ?
C9 H9C . 0.98 ?
C10 C11 . 1.530(3) ?
C10 C16 . 1.530(2) ?
C10 H10A . 0.99 ?
C10 H10B . 0.99 ?
C11 C12 . 1.523(2) ?
C11 H11A . 0.99 ?
C11 H11B . 0.99 ?
C12 C13 . 1.531(2) ?
C12 H12A . 0.99 ?
C12 H12B . 0.99 ?
C13 C15 . 1.526(2) ?
C13 N1 . 1.527(2) ?
C13 C14 . 1.536(2) ?
C14 H14A . 0.98 ?
C14 H14B . 0.98 ?
C14 H14C . 0.98 ?
C15 H15A . 0.98 ?
C15 H15B . 0.98 ?
C15 H15C . 0.98 ?
C16 N1 . 1.525(2) ?
C16 C18 . 1.531(2) ?
C16 C17 . 1.535(2) ?
C17 H17A . 0.98 ?
C17 H17B . 0.98 ?
C17 H17C . 0.98 ?
C18 H18A . 0.98 ?
C18 H18B . 0.98 ?
C18 H18C . 0.98 ?
O1 Si1 . 1.6408(11) ?
O2 Si1 . 1.6441(11) ?
O3 Si1 . 1.6452(11) ?
Si1 S1 . 2.0558(6) ?
N1 H1A . 0.966(17) ?
N1 H1B . 0.927(17) ?

loop_
_geom_hbond_atom_site_label_D
_geom_hbond_atom_site_label_H
_geom_hbond_atom_site_label_A
_geom_hbond_site_symmetry_A
_geom_hbond_distance_DH
_geom_hbond_distance_HA
_geom_hbond_distance_DA
_geom_hbond_angle_DHA
N1 H1A S1 . 0.966(17) 2.352(17) 3.3166(14) 177(2)
N1 H1B S1 2_666 0.927(17) 2.338(17) 3.2354(14) 163.0(17)

loop_
_geom_torsion_atom_site_label_1
_geom_torsion_atom_site_label_2
_geom_torsion_atom_site_label_3
_geom_torsion_atom_site_label_4
_geom_torsion_site_symmetry_1
_geom_torsion_site_symmetry_2
_geom_torsion_site_symmetry_3
_geom_torsion_site_symmetry_4
_geom_torsion
_geom_torsion_publ_flag
C16 C10 C11 C12 . . . . 57.4(2) ?
C10 C11 C12 C13 . . . . -57.91(19) ?
C11 C12 C13 C15 . . . . 167.08(14) ?
C11 C12 C13 N1 . . . . 52.13(18) ?
C11 C12 C13 C14 . . . . -70.76(19) ?
C11 C10 C16 N1 . . . . -51.19(19) ?
C11 C10 C16 C18 . . . . -166.70(14) ?
C11 C10 C16 C17 . . . . 71.65(19) ?
C2 C1 O1 Si1 . . . . 123.01(13) ?
C3 C1 O1 Si1 . . . . -114.55(14) ?
C6 C4 O2 Si1 . . . . -72.47(18) ?
C5 C4 O2 Si1 . . . . 164.15(14) ?
C8 C7 O3 Si1 . . . . 126.51(15) ?
C9 C7 O3 Si1 . . . . -110.51(16) ?
C1 O1 Si1 O2 . . . . 152.92(12) ?
C1 O1 Si1 O3 . . . . 37.28(14) ?
C1 O1 Si1 S1 . . . . -86.47(13) ?
C4 O2 Si1 O1 . . . . -35.98(13) ?
C4 O2 Si1 O3 . . . . 74.77(13) ?
C4 O2 Si1 S1 . . . . -160.78(11) ?
C7 O3 Si1 O1 . . . . -158.72(12) ?
C7 O3 Si1 O2 . . . . 90.20(13) ?
C7 O3 Si1 S1 . . . . -32.64(14) ?
C10 C16 N1 C13 . . . . 50.41(18) ?
C18 C16 N1 C13 . . . . 168.93(13) ?
C17 C16 N1 C13 . . . . -73.89(18) ?
C15 C13 N1 C16 . . . . -168.72(13) ?
C12 C13 N1 C16 . . . . -50.79(18) ?
C14 C13 N1 C16 . . . . 73.25(17) ?

loop_
_cod_related_entry_id
_cod_related_entry_database
_cod_related_entry_code
1 ChemSpider 30655938
